data_1529212
loop_
_publ_author_name
'Karad, Somnath Narayan'
'Chung, Wei-Kang'
'Liu, Rai-Shung'

_publ_section_title
;
 Gold-catalyzed formal [4\p + 2\p]-cycloadditions of propiolate
 derivatives with unactivated nitriles
;
_journal_issue 10
_journal_name_full 'Chem. Sci.'
_journal_page_first 5964
_journal_paper_doi 10.1039/C5SC01950H
_journal_volume 6
_journal_year 2015
_chemical_formula_sum 'C16 H12 O3'
_chemical_formula_weight 252.26
_space_group_crystal_system monoclinic
_space_group_IT_number 14
_space_group_name_Hall '-P 2yn'
_space_group_name_H-M_alt 'P 1 21/n 1'
_symmetry_space_group_name_Hall '-P 2yn'
_symmetry_space_group_name_H-M 'P 1 21/n 1'
_atom_sites_solution_hydrogens geom
_audit_creation_method SHELXL-2014/6
_audit_update_record
;
2015-04-29 deposited with the CCDC.
2015-07-20 downloaded from the CCDC.
;
_cell_angle_alpha 90
_cell_angle_beta 90.598(7)
_cell_angle_gamma 90
_cell_formula_units_Z 4
_cell_length_a 6.0914(7)
_cell_length_b 8.5177(11)
_cell_length_c 23.947(3)
_cell_measurement_reflns_used 1936
_cell_measurement_temperature 296(2)
_cell_measurement_theta_max 22.1969
_cell_measurement_theta_min 2.9349
_cell_volume 1242.4(3)
_computing_cell_refinement 'SAINT V8.34A (Bruker AXS Inc., 2013)'
_computing_data_collection 'APEX2 (Bruker AXS, 2010)'
_computing_data_reduction 'SAINT V8.34A (Bruker AXS Inc., 2013)'
_computing_molecular_graphics 'SHELXTL (Sheldrick, 2008)'
_computing_publication_material SHELXTL
_computing_structure_refinement 'SHELXL-2014/6 (Sheldrick, 2014)'
_diffrn_ambient_temperature 296(2)
_diffrn_detector_area_resol_mean 8.3333
_diffrn_measured_fraction_theta_full 0.996
_diffrn_measured_fraction_theta_max 0.983
_diffrn_measurement_device_type 'Bruker APEX-II CCD'
_diffrn_measurement_method '\f and \w scans'
_diffrn_radiation_type MoK\a
_diffrn_radiation_wavelength 0.71073
_diffrn_reflns_av_R_equivalents 0.0528
_diffrn_reflns_av_unetI/netI 0.0653
_diffrn_reflns_laue_measured_fraction_full 0.996
_diffrn_reflns_laue_measured_fraction_max 0.983
_diffrn_reflns_limit_h_max 7
_diffrn_reflns_limit_h_min -7
_diffrn_reflns_limit_k_max 10
_diffrn_reflns_limit_k_min -10
_diffrn_reflns_limit_l_max 29
_diffrn_reflns_limit_l_min -29
_diffrn_reflns_number 8860
_diffrn_reflns_point_group_measured_fraction_full 0.996
_diffrn_reflns_point_group_measured_fraction_max 0.983
_diffrn_reflns_theta_full 25.242
_diffrn_reflns_theta_max 26.424
_diffrn_reflns_theta_min 0.850
_exptl_absorpt_coefficient_mu 0.093
_exptl_absorpt_correction_T_max 0.9485
_exptl_absorpt_correction_T_min 0.7225
_exptl_absorpt_correction_type multi-scan
_exptl_absorpt_process_details 'SADABS V2014/4 (Bruker AXS Inc.)'
_exptl_crystal_colour Colorless
_exptl_crystal_density_diffrn 1.349
_exptl_crystal_density_meas ?
_exptl_crystal_density_method 'not measured'
_exptl_crystal_description Columnar
_exptl_crystal_F_000 528
_exptl_crystal_size_max 0.30
_exptl_crystal_size_mid 0.05
_exptl_crystal_size_min 0.05
_refine_diff_density_max 0.866
_refine_diff_density_min -1.044
_refine_diff_density_rms 0.300
_refine_ls_extinction_coef 0.27(5)
_refine_ls_extinction_expression Fc^*^=kFc[1+0.001xFc^2^\l^3^/sin(2\q)]^-1/4^
_refine_ls_extinction_method SHELXL
_refine_ls_goodness_of_fit_ref 1.388
_refine_ls_hydrogen_treatment constr
_refine_ls_matrix_type full
_refine_ls_number_parameters 174
_refine_ls_number_reflns 2531
_refine_ls_number_restraints 0
_refine_ls_restrained_S_all 1.388
_refine_ls_R_factor_all 0.1690
_refine_ls_R_factor_gt 0.1269
_refine_ls_shift/su_max 0.020
_refine_ls_shift/su_mean 0.001
_refine_ls_structure_factor_coef Fsqd
_refine_ls_weighting_details 'w=1/[\s^2^(Fo^2^)+(0.2000P)^2^] where P=(Fo^2^+2Fc^2^)/3'
_refine_ls_weighting_scheme calc
_refine_ls_wR_factor_gt 0.3426
_refine_ls_wR_factor_ref 0.3920
_reflns_Friedel_coverage 0.000
_reflns_number_gt 1579
_reflns_number_total 2531
_reflns_threshold_expression 'I > 2\s(I)'
_cod_data_source_file c5sc01950h2.cif
_cod_data_source_block 141246_0m
_cod_depositor_comments
;
The following automatic conversions were performed:

'_exptl_crystal_density_meas' value 'not measured' was changed to '?'
- the value is perceived as not measured.

Automatic conversion script
Id: cif_fix_values 3271 2015-04-21 07:52:19Z andrius 

 Adding full bibliography for 1529211--1529213.cif.
;
_cod_database_code 1529212
_audit_block_doi 10.5517/cc14nmm1
_shelx_space_group_comment
;
The symmetry employed for this shelxl refinement is uniquely defined
by the following loop, which should always be used as a source of
symmetry information in preference to the above space-group names.
They are only intended as comments.
;
_shelxl_version_number 2014/6

loop_
_space_group_symop_operation_xyz
'x, y, z'
'-x+1/2, y+1/2, -z+1/2'
'-x, -y, -z'
'x-1/2, -y-1/2, z-1/2'

loop_
_atom_site_label
_atom_site_type_symbol
_atom_site_fract_x
_atom_site_fract_y
_atom_site_fract_z
_atom_site_U_iso_or_equiv
_atom_site_adp_type
_atom_site_occupancy
_atom_site_site_symmetry_order
_atom_site_calc_flag
_atom_site_refinement_flags_posn
_atom_site_refinement_flags_adp
C1 C 0.4946(8) 0.6899(5) 0.32422(18) 0.0489(12) Uani 1 1 d . .
C2 C 0.6341(10) 0.6736(6) 0.2793(2) 0.0619(14) Uani 1 1 d . .
H2 H 0.7726 0.7195 0.2802 0.074 Uiso 1 1 calc R U
C3 C 0.5650(11) 0.5880(7) 0.2330(2) 0.0714(17) Uani 1 1 d . .
H3 H 0.6584 0.5774 0.2028 0.086 Uiso 1 1 calc R U
C4 C 0.3641(10) 0.5194(7) 0.2310(2) 0.0678(16) Uani 1 1 d . .
H4 H 0.3203 0.4622 0.1998 0.081 Uiso 1 1 calc R U
C5 C 0.2253(10) 0.5353(7) 0.2758(2) 0.0724(17) Uani 1 1 d . .
H5 H 0.0876 0.4882 0.2748 0.087 Uiso 1 1 calc R U
C6 C 0.2902(9) 0.6213(7) 0.3224(2) 0.0605(14) Uani 1 1 d . .
H6 H 0.1955 0.6325 0.3523 0.073 Uiso 1 1 calc R U
C7 C 0.5653(8) 0.7843(5) 0.37473(17) 0.0483(12) Uani 1 1 d . .
H7 H 0.4893 0.8857 0.3741 0.058 Uiso 1 1 calc R U
C8 C 0.5804(8) 0.7754(5) 0.47104(17) 0.0481(12) Uani 1 1 d . .
C9 C 0.7512(8) 0.8750(6) 0.46874(18) 0.0534(13) Uani 1 1 d . .
H9 H 0.7852 0.9377 0.4994 0.064 Uiso 1 1 calc R U
C10 C 0.8836(9) 0.8857(6) 0.41852(18) 0.0545(13) Uani 1 1 d . .
C11 C 0.4600(8) 0.7309(6) 0.52167(18) 0.0500(12) Uani 1 1 d . .
C12 C 0.2561(9) 0.6618(7) 0.5180(2) 0.0633(14) Uani 1 1 d . .
H12 H 0.1965 0.6397 0.4829 0.076 Uiso 1 1 calc R U
C13 C 0.1380(11) 0.6245(8) 0.5650(2) 0.0752(17) Uani 1 1 d . .
H13 H -0.0008 0.5798 0.5618 0.090 Uiso 1 1 calc R U
C14 C 0.2294(12) 0.6548(7) 0.6168(2) 0.0747(17) Uani 1 1 d . .
H14 H 0.1521 0.6292 0.6489 0.090 Uiso 1 1 calc R U
C15 C 0.4333(12) 0.7224(7) 0.6216(2) 0.0721(17) Uani 1 1 d . .
H15 H 0.4922 0.7429 0.6569 0.086 Uiso 1 1 calc R U
C16 C 0.5517(10) 0.7601(7) 0.57483(18) 0.0600(14) Uani 1 1 d . .
H16 H 0.6908 0.8043 0.5783 0.072 Uiso 1 1 calc R U
O1 O 0.5066(6) 0.7014(4) 0.42395(11) 0.0508(10) Uani 1 1 d . .
O2 O 0.7928(6) 0.8103(4) 0.37281(12) 0.0568(11) Uani 1 1 d . .
O3 O 1.0624(6) 0.9401(5) 0.41470(14) 0.0709(13) Uani 1 1 d . .

loop_
_atom_site_aniso_label
_atom_site_aniso_U_11
_atom_site_aniso_U_22
_atom_site_aniso_U_33
_atom_site_aniso_U_23
_atom_site_aniso_U_13
_atom_site_aniso_U_12
C1 0.065(3) 0.047(2) 0.034(2) 0.0001(18) -0.0039(19) 0.001(2)
C2 0.071(3) 0.068(3) 0.046(3) -0.008(2) 0.006(2) -0.010(3)
C3 0.093(4) 0.081(4) 0.041(3) -0.012(3) 0.011(3) -0.013(3)
C4 0.092(4) 0.069(3) 0.043(3) -0.011(2) -0.005(3) -0.012(3)
C5 0.075(4) 0.084(4) 0.059(3) -0.010(3) -0.005(3) -0.015(3)
C6 0.064(3) 0.072(3) 0.045(3) -0.007(2) -0.001(2) -0.005(3)
C7 0.062(3) 0.047(2) 0.037(2) -0.0011(18) -0.0022(19) 0.003(2)
C8 0.062(3) 0.047(2) 0.035(2) -0.0042(17) -0.0016(19) 0.006(2)
C9 0.065(3) 0.058(3) 0.037(2) -0.005(2) -0.001(2) -0.006(2)
C10 0.068(3) 0.060(3) 0.035(2) -0.005(2) -0.006(2) -0.005(2)
C11 0.064(3) 0.048(3) 0.038(2) -0.0013(18) -0.002(2) 0.010(2)
C12 0.072(4) 0.066(3) 0.051(3) -0.002(2) 0.000(2) -0.001(3)
C13 0.083(4) 0.072(4) 0.071(4) 0.000(3) 0.014(3) -0.012(3)
C14 0.101(5) 0.074(4) 0.049(3) 0.009(3) 0.020(3) -0.004(4)
C15 0.100(5) 0.078(4) 0.038(3) 0.001(2) 0.003(3) 0.010(3)
C16 0.076(3) 0.067(3) 0.037(2) -0.003(2) 0.000(2) 0.003(3)
O1 0.067(2) 0.0514(19) 0.0342(16) -0.0025(12) -0.0009(14) -0.0054(15)
O2 0.066(2) 0.069(2) 0.0354(16) -0.0071(14) 0.0017(14) -0.0100(17)
O3 0.072(3) 0.090(3) 0.050(2) -0.0047(19) 0.0010(17) -0.026(2)

loop_
_atom_type_symbol
_atom_type_description
_atom_type_scat_dispersion_real
_atom_type_scat_dispersion_imag
_atom_type_scat_source
C C 0.0033 0.0016 'International Tables Vol C Tables 4.2.6.8 and 6.1.1.4'
H H 0.0000 0.0000 'International Tables Vol C Tables 4.2.6.8 and 6.1.1.4'
O O 0.0106 0.0060 'International Tables Vol C Tables 4.2.6.8 and 6.1.1.4'

loop_
_geom_angle_atom_site_label_1
_geom_angle_atom_site_label_2
_geom_angle_atom_site_label_3
_geom_angle
C6 C1 C2 119.7(4)
C6 C1 C7 120.2(4)
C2 C1 C7 120.2(4)
C1 C2 C3 119.3(5)
C1 C2 H2 120.3
C3 C2 H2 120.3
C4 C3 C2 121.3(5)
C4 C3 H3 119.3
C2 C3 H3 119.3
C3 C4 C5 119.4(5)
C3 C4 H4 120.3
C5 C4 H4 120.3
C4 C5 C6 120.3(5)
C4 C5 H5 119.8
C6 C5 H5 119.8
C1 C6 C5 120.0(5)
C1 C6 H6 120.0
C5 C6 H6 120.0
O2 C7 O1 111.3(4)
O2 C7 C1 109.3(4)
O1 C7 C1 109.1(4)
O2 C7 H7 109.1
O1 C7 H7 109.1
C1 C7 H7 109.1
C9 C8 O1 120.4(4)
C9 C8 C11 126.0(4)
O1 C8 C11 113.5(4)
C8 C9 C10 120.5(4)
C8 C9 H9 119.7
C10 C9 H9 119.7
O3 C10 O2 118.7(4)
O3 C10 C9 127.1(4)
O2 C10 C9 113.9(4)
C12 C11 C16 118.9(5)
C12 C11 C8 120.9(4)
C16 C11 C8 120.2(5)
C11 C12 C13 121.6(5)
C11 C12 H12 119.2
C13 C12 H12 119.2
C14 C13 C12 118.8(6)
C14 C13 H13 120.6
C12 C13 H13 120.6
C15 C14 C13 120.7(5)
C15 C14 H14 119.7
C13 C14 H14 119.7
C14 C15 C16 120.7(5)
C14 C15 H15 119.6
C16 C15 H15 119.6
C15 C16 C11 119.3(6)
C15 C16 H16 120.4
C11 C16 H16 120.4
C8 O1 C7 111.8(3)
C10 O2 C7 115.8(4)

loop_
_geom_bond_atom_site_label_1
_geom_bond_atom_site_label_2
_geom_bond_distance
C1 C6 1.375(7)
C1 C2 1.384(7)
C1 C7 1.511(6)
C2 C3 1.389(7)
C2 H2 0.9300
C3 C4 1.357(8)
C3 H3 0.9300
C4 C5 1.379(9)
C4 H4 0.9300
C5 C6 1.387(7)
C5 H5 0.9300
C6 H6 0.9300
C7 O2 1.404(6)
C7 O1 1.423(5)
C7 H7 0.9800
C8 C9 1.344(7)
C8 O1 1.364(5)
C8 C11 1.473(7)
C9 C10 1.458(7)
C9 H9 0.9300
C10 O3 1.188(6)
C10 O2 1.380(5)
C11 C12 1.377(8)
C11 C16 1.407(7)
C12 C13 1.380(8)
C12 H12 0.9300
C13 C14 1.379(8)
C13 H13 0.9300
C14 C15 1.373(10)
C14 H14 0.9300
C15 C16 1.377(8)
C15 H15 0.9300
C16 H16 0.9300
